data_4038104
loop_
_publ_author_name
'Blahun, Oleksandr P.'
'Rozhenko, Alexander B.'
'Rusanov, Eduard'
'Zhersh, Serhii'
'Tolmachev, Andrey A.'
'Volochnyuk, Dmitriy M.'
'Grygorenko, Oleksandr O.'

_publ_section_title
;
 Twisting and turning the sulfonamide bond: synthetic, quantum chemical
 and crystallographic study.
;
_journal_name_full 'The Journal of organic chemistry'
_journal_paper_doi 10.1021/acs.joc.9b03394
_journal_year 2020
_chemical_formula_moiety 'C5 H9 N O2 S'
_chemical_formula_sum 'C5 H9 N O2 S'
_chemical_formula_weight 147.19
_space_group_crystal_system monoclinic
_space_group_IT_number 14
_space_group_name_Hall '-P 2ybc'
_space_group_name_H-M_alt 'P 1 21/c 1'
_atom_sites_solution_hydrogens geom
_audit_creation_method SHELXL-2016/4
_cell_angle_alpha 90
_cell_angle_beta 98.817(2)
_cell_angle_gamma 90
_cell_formula_units_Z 4
_cell_length_a 8.0536(3)
_cell_length_b 6.8910(3)
_cell_length_c 11.5341(4)
_cell_measurement_reflns_used 1218
_cell_measurement_temperature 123(2)
_cell_measurement_theta_max 24.87
_cell_measurement_theta_min 2.56
_cell_volume 632.55(4)
_computing_cell_refinement 'Bruker SAINT'
_computing_data_collection 'Bruker APEX2'
_computing_data_reduction 'Bruker SAINT'
_computing_molecular_graphics 'Bruker SHELXTL'
_computing_publication_material 'Bruker SHELXTL'
_computing_structure_refinement 'SHELXL-2016/4 (Sheldrick, 2016)'
_computing_structure_solution 'SHELXS-97 (Sheldrick 2008)'
_diffrn_ambient_temperature 123(2)
_diffrn_measured_fraction_theta_full 1.000
_diffrn_measured_fraction_theta_max 0.999
_diffrn_measurement_device_type 'Bruker APEX-II CCD'
_diffrn_measurement_method '\f and \w scans'
_diffrn_radiation_type MoK\a
_diffrn_radiation_wavelength 0.71073
_diffrn_reflns_av_R_equivalents 0.0386
_diffrn_reflns_av_unetI/netI 0.0384
_diffrn_reflns_Laue_measured_fraction_full 1.000
_diffrn_reflns_Laue_measured_fraction_max 0.999
_diffrn_reflns_limit_h_max 10
_diffrn_reflns_limit_h_min -10
_diffrn_reflns_limit_k_max 8
_diffrn_reflns_limit_k_min -8
_diffrn_reflns_limit_l_max 14
_diffrn_reflns_limit_l_min -13
_diffrn_reflns_number 5650
_diffrn_reflns_point_group_measured_fraction_full 1.000
_diffrn_reflns_point_group_measured_fraction_max 0.999
_diffrn_reflns_theta_full 25.242
_diffrn_reflns_theta_max 26.385
_diffrn_reflns_theta_min 2.559
_diffrn_source 'sealed tube'
_exptl_absorpt_coefficient_mu 0.430
_exptl_absorpt_correction_T_max 0.7454
_exptl_absorpt_correction_T_min 0.6664
_exptl_absorpt_correction_type multi-scan
_exptl_absorpt_process_details SADABS
_exptl_crystal_colour colourless
_exptl_crystal_density_diffrn 1.546
_exptl_crystal_description plate
_exptl_crystal_F_000 312
_exptl_crystal_size_max 0.500
_exptl_crystal_size_mid 0.140
_exptl_crystal_size_min 0.050
_refine_diff_density_max 0.377
_refine_diff_density_min -0.305
_refine_diff_density_rms 0.068
_refine_ls_extinction_method none
_refine_ls_goodness_of_fit_ref 1.042
_refine_ls_hydrogen_treatment constr
_refine_ls_matrix_type full
_refine_ls_number_parameters 82
_refine_ls_number_reflns 1301
_refine_ls_number_restraints 0
_refine_ls_restrained_S_all 1.042
_refine_ls_R_factor_all 0.0512
_refine_ls_R_factor_gt 0.0408
_refine_ls_shift/su_max 0.001
_refine_ls_shift/su_mean 0.000
_refine_ls_structure_factor_coef Fsqd
_refine_ls_weighting_details 'w=1/[\s^2^(Fo^2^)+(0.0452P)^2^+0.3789P] where P=(Fo^2^+2Fc^2^)/3'
_refine_ls_weighting_scheme calc
_refine_ls_wR_factor_gt 0.0942
_refine_ls_wR_factor_ref 0.0994
_reflns_Friedel_coverage 0.000
_reflns_number_gt 1077
_reflns_number_total 1301
_reflns_threshold_expression 'I > 2\s(I)'
_cod_data_source_file jo9b03394_si_005.cif
_cod_data_source_block sam5n
_cod_original_sg_symbol_H-M 'P 21/c'
_cod_database_code 4038104
_shelx_shelxl_version_number 2016/4
_shelx_space_group_comment
;
The symmetry employed for this shelxl refinement is uniquely defined
by the following loop, which should always be used as a source of
symmetry information in preference to the above space-group names.
They are only intended as comments.
;
_shelx_estimated_absorpt_t_min 0.814
_shelx_estimated_absorpt_t_max 0.979

loop_
_space_group_symop_operation_xyz
'x, y, z'
'-x, y+1/2, -z+1/2'
'-x, -y, -z'
'x, -y-1/2, z-1/2'

loop_
_atom_site_label
_atom_site_type_symbol
_atom_site_fract_x
_atom_site_fract_y
_atom_site_fract_z
_atom_site_U_iso_or_equiv
_atom_site_adp_type
_atom_site_occupancy
_atom_site_site_symmetry_order
_atom_site_calc_flag
_atom_site_refinement_flags_posn
_atom_site_refinement_flags_adp
_atom_site_refinement_flags_occupancy
_atom_site_disorder_assembly
_atom_site_disorder_group
C1 C 0.5732(3) 0.2792(3) 0.0930(2) 0.0222(5) Uani 1 1 d . . . . .
H1A H 0.545425 0.302554 0.007498 0.027 Uiso 1 1 calc R U . . .
H1B H 0.468130 0.273044 0.127486 0.027 Uiso 1 1 calc R U . . .
C2 C 0.6931(3) 0.4349(3) 0.15299(19) 0.0218(5) Uani 1 1 d . . . . .
H2 H 0.635832 0.557115 0.171777 0.026 Uiso 1 1 calc R U . . .
C3 C 0.7863(3) 0.3291(3) 0.26130(18) 0.0222(5) Uani 1 1 d . . . . .
H3A H 0.870394 0.413318 0.308562 0.027 Uiso 1 1 calc R U . . .
H3B H 0.708010 0.275887 0.311600 0.027 Uiso 1 1 calc R U . . .
C4 C 0.9506(3) 0.2897(3) 0.1148(2) 0.0231(5) Uani 1 1 d . . . . .
H4A H 0.962597 0.212273 0.044314 0.028 Uiso 1 1 calc R U . . .
H4B H 1.063607 0.332214 0.152408 0.028 Uiso 1 1 calc R U . . .
C5 C 0.8360(3) 0.4665(3) 0.0814(2) 0.0244(5) Uani 1 1 d . . . . .
H5A H 0.896207 0.589496 0.103589 0.029 Uiso 1 1 calc R U . . .
H5B H 0.793362 0.468288 -0.003749 0.029 Uiso 1 1 calc R U . . .
N1 N 0.8669(2) 0.1724(3) 0.19891(15) 0.0185(4) Uani 1 1 d . . . . .
O1 O 0.6258(2) -0.0583(2) 0.20501(15) 0.0280(4) Uani 1 1 d . . . . .
O2 O 0.7411(2) -0.0274(2) 0.02027(14) 0.0280(4) Uani 1 1 d . . . . .
S1 S 0.69730(6) 0.06188(8) 0.12399(5) 0.0189(2) Uani 1 1 d . . . . .

loop_
_atom_site_aniso_label
_atom_site_aniso_U_11
_atom_site_aniso_U_22
_atom_site_aniso_U_33
_atom_site_aniso_U_23
_atom_site_aniso_U_13
_atom_site_aniso_U_12
C1 0.0204(11) 0.0198(12) 0.0256(12) 0.0007(10) 0.0008(9) 0.0014(9)
C2 0.0248(12) 0.0139(11) 0.0267(12) 0.0011(10) 0.0037(9) 0.0023(9)
C3 0.0267(12) 0.0211(12) 0.0192(11) -0.0029(10) 0.0051(9) -0.0019(10)
C4 0.0219(11) 0.0242(13) 0.0246(11) -0.0014(10) 0.0082(9) -0.0054(9)
C5 0.0285(13) 0.0204(13) 0.0246(12) 0.0018(10) 0.0050(10) -0.0050(10)
N1 0.0179(9) 0.0184(10) 0.0188(9) 0.0008(8) 0.0018(7) -0.0002(8)
O1 0.0300(9) 0.0212(9) 0.0349(10) 0.0084(8) 0.0113(7) -0.0045(7)
O2 0.0331(9) 0.0209(9) 0.0313(9) -0.0113(8) 0.0094(7) -0.0036(7)
S1 0.0206(3) 0.0137(3) 0.0229(3) 0.0004(2) 0.0046(2) -0.0014(2)

loop_
_atom_type_symbol
_atom_type_description
_atom_type_scat_dispersion_real
_atom_type_scat_dispersion_imag
_atom_type_scat_source
C C 0.0033 0.0016 'International Tables Vol C Tables 4.2.6.8 and 6.1.1.4'
H H 0.0000 0.0000 'International Tables Vol C Tables 4.2.6.8 and 6.1.1.4'
N N 0.0061 0.0033 'International Tables Vol C Tables 4.2.6.8 and 6.1.1.4'
O O 0.0106 0.0060 'International Tables Vol C Tables 4.2.6.8 and 6.1.1.4'
S S 0.1246 0.1234 'International Tables Vol C Tables 4.2.6.8 and 6.1.1.4'

loop_
_geom_angle_atom_site_label_1
_geom_angle_atom_site_label_2
_geom_angle_atom_site_label_3
_geom_angle
_geom_angle_site_symmetry_1
_geom_angle_site_symmetry_3
_geom_angle_publ_flag
C2 C1 S1 101.50(14) . . ?
C5 C2 C1 109.22(19) . . ?
C5 C2 C3 101.07(17) . . ?
C1 C2 C3 103.27(18) . . ?
N1 C3 C2 98.31(16) . . ?
N1 C4 C5 106.03(16) . . ?
C2 C5 C4 102.91(18) . . ?
C3 N1 C4 101.14(17) . . ?
C3 N1 S1 101.26(12) . . ?
C4 N1 S1 108.80(13) . . ?
O1 S1 O2 118.03(10) . . ?
O1 S1 N1 107.59(10) . . ?
O2 S1 N1 109.74(9) . . ?
O1 S1 C1 110.07(10) . . ?
O2 S1 C1 112.91(11) . . ?
N1 S1 C1 96.16(9) . . ?

loop_
_geom_bond_atom_site_label_1
_geom_bond_atom_site_label_2
_geom_bond_distance
_geom_bond_site_symmetry_2
_geom_bond_publ_flag
C1 C2 1.536(3) . ?
C1 S1 1.805(2) . ?
C2 C5 1.531(3) . ?
C2 C3 1.539(3) . ?
C3 N1 1.499(3) . ?
C4 N1 1.500(3) . ?
C4 C5 1.541(3) . ?
N1 S1 1.6825(17) . ?
O1 S1 1.4336(16) . ?
O2 S1 1.4365(16) . ?

loop_
_geom_torsion_atom_site_label_1
_geom_torsion_atom_site_label_2
_geom_torsion_atom_site_label_3
_geom_torsion_atom_site_label_4
_geom_torsion
_geom_torsion_site_symmetry_1
_geom_torsion_site_symmetry_2
_geom_torsion_site_symmetry_3
_geom_torsion_site_symmetry_4
_geom_torsion_publ_flag
S1 C1 C2 C5 72.41(19) . . . . ?
S1 C1 C2 C3 -34.51(19) . . . . ?
C5 C2 C3 N1 -51.79(19) . . . . ?
C1 C2 C3 N1 61.21(19) . . . . ?
C1 C2 C5 C4 -77.3(2) . . . . ?
C3 C2 C5 C4 31.1(2) . . . . ?
N1 C4 C5 C2 0.7(2) . . . . ?
C2 C3 N1 C4 52.08(18) . . . . ?
C2 C3 N1 S1 -59.89(16) . . . . ?
C5 C4 N1 C3 -33.2(2) . . . . ?
C5 C4 N1 S1 72.91(18) . . . . ?
C3 N1 S1 O1 -77.48(14) . . . . ?
C4 N1 S1 O1 176.51(14) . . . . ?
C3 N1 S1 O2 152.91(13) . . . . ?
C4 N1 S1 O2 46.90(16) . . . . ?
C3 N1 S1 C1 35.87(14) . . . . ?
C4 N1 S1 C1 -70.15(15) . . . . ?
C2 C1 S1 O1 110.93(15) . . . . ?
C2 C1 S1 O2 -114.83(15) . . . . ?
C2 C1 S1 N1 -0.35(15) . . . . ?
